data_7152648
loop_
_publ_author_name
'Pillay, Adushan'
'Rousseau, Amanda L.'
'Fernandes, Manuel A.'
'de Koning, Charles B.'

_publ_section_title
;
 The synthesis of the pyranonaphthoquinones dehydroherbarin and
 anhydrofusarubin using Wacker oxidation methodology as a key step and
 other unexpected oxidation reactions with ceric ammonium nitrate and
 salcomine.
;
_journal_issue 38
_journal_name_full 'Organic &amp; biomolecular chemistry'
_journal_page_first 7809
_journal_page_last 7819
_journal_paper_doi 10.1039/c2ob26126j
_journal_volume 10
_journal_year 2012
_chemical_formula_moiety 'C16 H15 N O9'
_chemical_formula_sum 'C16 H15 N O9'
_chemical_formula_weight 365.29
_chemical_name_systematic
;
?
;
_space_group_IT_number 14
_symmetry_cell_setting monoclinic
_symmetry_space_group_name_Hall '-P 2ybc'
_symmetry_space_group_name_H-M 'P 1 21/c 1'
_atom_sites_solution_hydrogens geom
_atom_sites_solution_primary direct
_atom_sites_solution_secondary difmap
_audit_creation_method SHELXL-97
_cell_angle_alpha 90.00
_cell_angle_beta 94.246(9)
_cell_angle_gamma 90.00
_cell_formula_units_Z 4
_cell_length_a 13.913(4)
_cell_length_b 13.475(4)
_cell_length_c 8.404(3)
_cell_measurement_reflns_used 925
_cell_measurement_temperature 173(2)
_cell_measurement_theta_max 24.35
_cell_measurement_theta_min 2.94
_cell_volume 1571.2(9)
_computing_cell_refinement 'Bruker SAINT'
_computing_data_collection 'Bruker APEX2'
_computing_data_reduction 'Bruker SAINT'
_computing_molecular_graphics 'Bruker SHELXTL'
_computing_publication_material 'Bruker SHELXTL'
_computing_structure_refinement 'SHELXL-97 (Sheldrick, 1997)'
_computing_structure_solution 'SHELXS-97 (Sheldrick, 2008)'
_diffrn_ambient_temperature 173(2)
_diffrn_measured_fraction_theta_full 0.989
_diffrn_measured_fraction_theta_max 0.989
_diffrn_measurement_device_type 'Bruker APEX-II CCD'
_diffrn_measurement_method '\f and \w scans'
_diffrn_radiation_monochromator graphite
_diffrn_radiation_source 'fine-focus sealed tube'
_diffrn_radiation_type MoK\a
_diffrn_radiation_wavelength 0.71073
_diffrn_reflns_av_R_equivalents 0.1022
_diffrn_reflns_av_sigmaI/netI 0.1561
_diffrn_reflns_limit_h_max 16
_diffrn_reflns_limit_h_min -16
_diffrn_reflns_limit_k_max 16
_diffrn_reflns_limit_k_min -14
_diffrn_reflns_limit_l_max 9
_diffrn_reflns_limit_l_min -9
_diffrn_reflns_number 7954
_diffrn_reflns_theta_full 25.00
_diffrn_reflns_theta_max 25.00
_diffrn_reflns_theta_min 1.47
_diffrn_standards_number 0
_exptl_absorpt_coefficient_mu 0.129
_exptl_absorpt_correction_type none
_exptl_crystal_colour brown
_exptl_crystal_density_diffrn 1.544
_exptl_crystal_density_method 'not measured'
_exptl_crystal_description needle
_exptl_crystal_F_000 760
_exptl_crystal_size_max 0.32
_exptl_crystal_size_mid 0.06
_exptl_crystal_size_min 0.03
_refine_diff_density_max 0.184
_refine_diff_density_min -0.196
_refine_diff_density_rms 0.052
_refine_ls_extinction_method none
_refine_ls_goodness_of_fit_ref 0.874
_refine_ls_hydrogen_treatment constr
_refine_ls_matrix_type full
_refine_ls_number_parameters 239
_refine_ls_number_reflns 2722
_refine_ls_number_restraints 0
_refine_ls_restrained_S_all 0.874
_refine_ls_R_factor_all 0.1857
_refine_ls_R_factor_gt 0.0497
_refine_ls_shift/su_max 0.000
_refine_ls_shift/su_mean 0.000
_refine_ls_structure_factor_coef Fsqd
_refine_ls_weighting_details 'calc w=1/[\s^2^(Fo^2^)+(0.0354P)^2^+0.0000P] where P=(Fo^2^+2Fc^2^)/3'
_refine_ls_weighting_scheme calc
_refine_ls_wR_factor_gt 0.0821
_refine_ls_wR_factor_ref 0.1160
_reflns_number_gt 1010
_reflns_number_total 2722
_reflns_threshold_expression >2sigma(I)
_cod_data_source_file c2ob26126j.txt
_cod_data_source_block 11m_cdk_adushan4_0s-cmpd17
_cod_depositor_comments
;
The following automatic conversions were performed:

'_symmetry_cell_setting' value 'Monoclinic' changed to 'monoclinic'
according to /home/saulius/struct/CIF-dictionaries/cif_core.dic
dictionary named 'cif_core.dic' version 2.4.2 from 2011-04-26.

Automatic conversion script
Id: cif_fix_values 1891 2012-01-12 08:04:46Z andrius 
;
_cod_original_sg_symbol_H-M P2(1)/c
_cod_database_code 7152648

loop_
_symmetry_equiv_pos_as_xyz
'x, y, z'
'-x, y+1/2, -z+1/2'
'-x, -y, -z'
'x, -y-1/2, z-1/2'

loop_
_atom_site_label
_atom_site_type_symbol
_atom_site_fract_x
_atom_site_fract_y
_atom_site_fract_z
_atom_site_U_iso_or_equiv
_atom_site_adp_type
_atom_site_occupancy
_atom_site_symmetry_multiplicity
_atom_site_calc_flag
_atom_site_refinement_flags
C1 C 0.7945(3) 0.1080(3) 0.4411(5) 0.0281(11) Uani 1 1 d .
C2 C 0.7955(3) 0.2193(3) 0.4379(5) 0.0270(11) Uani 1 1 d .
C3 C 0.8691(3) 0.2662(3) 0.5322(5) 0.0308(12) Uani 1 1 d .
H3 H 0.9152 0.2288 0.5961 0.037 Uiso 1 1 calc R
C4 C 0.8726(3) 0.3694(4) 0.5297(5) 0.0346(12) Uani 1 1 d .
C5 C 0.8058(3) 0.4232(3) 0.4356(5) 0.0363(12) Uani 1 1 d .
H5 H 0.8099 0.4935 0.4353 0.044 Uiso 1 1 calc R
C6 C 0.7334(3) 0.3772(3) 0.3420(5) 0.0290(11) Uani 1 1 d .
C7 C 0.7251(3) 0.2724(3) 0.3442(5) 0.0287(11) Uani 1 1 d .
C8 C 0.6490(3) 0.2185(3) 0.2524(5) 0.0317(12) Uani 1 1 d .
C9 C 0.6534(3) 0.1081(3) 0.2477(5) 0.0278(11) Uani 1 1 d .
C10 C 0.7196(3) 0.0571(3) 0.3377(5) 0.0279(11) Uani 1 1 d .
C11 C 1.0123(3) 0.3787(3) 0.7148(5) 0.0470(14) Uani 1 1 d .
H11A H 0.9841 0.3330 0.7891 0.070 Uiso 1 1 calc R
H11B H 1.0507 0.4289 0.7752 0.070 Uiso 1 1 calc R
H11C H 1.0537 0.3417 0.6464 0.070 Uiso 1 1 calc R
C12 C 0.6764(3) 0.5339(3) 0.2411(5) 0.0424(13) Uani 1 1 d .
H12A H 0.6677 0.5617 0.3468 0.064 Uiso 1 1 calc R
H12B H 0.6272 0.5609 0.1635 0.064 Uiso 1 1 calc R
H12C H 0.7405 0.5514 0.2090 0.064 Uiso 1 1 calc R
C13 C 0.5786(3) 0.0576(3) 0.1393(5) 0.0357(12) Uani 1 1 d .
H13A H 0.5157 0.0620 0.1864 0.043 Uiso 1 1 calc R
H13B H 0.5728 0.0929 0.0357 0.043 Uiso 1 1 calc R
C14 C 0.7220(3) -0.0544(3) 0.3320(5) 0.0321(12) Uani 1 1 d .
H14 H 0.7358 -0.0822 0.4416 0.039 Uiso 1 1 calc R
C15 C 0.6283(3) -0.0989(4) 0.2535(5) 0.0358(12) Uani 1 1 d .
C16 C 0.6377(3) -0.2054(3) 0.2016(5) 0.0440(13) Uani 1 1 d .
H16A H 0.6593 -0.2463 0.2939 0.066 Uiso 1 1 calc R
H16B H 0.6848 -0.2097 0.1208 0.066 Uiso 1 1 calc R
H16C H 0.5750 -0.2295 0.1563 0.066 Uiso 1 1 calc R
N1 N 0.8732(3) -0.1393(3) 0.3048(6) 0.0551(12) Uani 1 1 d .
O1 O 0.85381(18) 0.0597(2) 0.5232(3) 0.0362(8) Uani 1 1 d .
O2 O 0.9372(2) 0.4262(2) 0.6185(4) 0.0444(8) Uani 1 1 d .
O3 O 0.66721(19) 0.4274(2) 0.2468(3) 0.0375(8) Uani 1 1 d .
O4 O 0.5792(2) 0.2579(2) 0.1775(3) 0.0467(9) Uani 1 1 d .
O5 O 0.60026(19) -0.0441(2) 0.1120(3) 0.0369(8) Uani 1 1 d .
O6 O 0.56119(19) -0.0862(2) 0.3695(3) 0.0429(9) Uani 1 1 d .
H6 H 0.5116 -0.1199 0.3442 0.064 Uiso 1 1 calc R
O7 O 0.79979(19) -0.0789(2) 0.2317(3) 0.0387(8) Uani 1 1 d .
O8 O 0.8618(3) -0.1766(3) 0.4321(5) 0.0752(13) Uani 1 1 d .
O9 O 0.9389(2) -0.1480(3) 0.2182(4) 0.0763(13) Uani 1 1 d .

loop_
_atom_site_aniso_label
_atom_site_aniso_U_11
_atom_site_aniso_U_22
_atom_site_aniso_U_33
_atom_site_aniso_U_23
_atom_site_aniso_U_13
_atom_site_aniso_U_12
C1 0.022(2) 0.035(3) 0.027(3) 0.000(2) 0.003(2) -0.001(2)
C2 0.030(3) 0.028(3) 0.023(3) -0.003(2) 0.003(2) -0.003(2)
C3 0.025(3) 0.036(3) 0.032(3) -0.002(2) 0.003(2) 0.005(2)
C4 0.030(3) 0.041(4) 0.032(3) -0.009(2) -0.001(2) 0.000(2)
C5 0.037(3) 0.033(3) 0.038(3) 0.000(3) 0.002(2) 0.003(3)
C6 0.026(3) 0.038(3) 0.023(3) 0.004(2) -0.001(2) 0.003(2)
C7 0.030(3) 0.034(3) 0.022(3) 0.001(2) -0.001(2) 0.002(2)
C8 0.026(3) 0.036(3) 0.033(3) -0.003(2) -0.001(2) 0.003(2)
C9 0.021(2) 0.038(3) 0.024(3) -0.004(2) -0.002(2) 0.000(2)
C10 0.027(2) 0.028(3) 0.028(3) -0.003(2) 0.002(2) -0.002(2)
C11 0.035(3) 0.054(4) 0.050(3) -0.006(3) -0.012(2) -0.001(2)
C12 0.052(3) 0.035(3) 0.041(3) 0.010(2) 0.005(3) 0.012(3)
C13 0.032(3) 0.035(3) 0.038(3) -0.002(2) -0.007(2) 0.003(2)
C14 0.028(2) 0.044(3) 0.025(3) -0.003(2) 0.003(2) -0.004(2)
C15 0.032(3) 0.044(3) 0.031(3) -0.003(2) -0.002(2) -0.006(2)
C16 0.055(3) 0.035(3) 0.041(3) -0.005(3) -0.004(3) -0.006(3)
N1 0.048(3) 0.040(3) 0.077(4) 0.002(3) 0.003(3) 0.015(3)
O1 0.0341(17) 0.035(2) 0.0373(19) 0.0013(16) -0.0144(15) 0.0014(15)
O2 0.0435(18) 0.035(2) 0.052(2) -0.0083(17) -0.0141(16) 0.0005(17)
O3 0.0427(18) 0.033(2) 0.036(2) 0.0050(16) -0.0051(15) 0.0065(17)
O4 0.0375(19) 0.043(2) 0.056(2) -0.0067(18) -0.0177(17) 0.0108(16)
O5 0.0369(18) 0.043(2) 0.0295(18) -0.0052(16) -0.0085(14) -0.0030(16)
O6 0.0347(17) 0.052(2) 0.0416(19) -0.0065(17) 0.0030(15) -0.0158(17)
O7 0.0346(17) 0.037(2) 0.044(2) 0.0047(17) 0.0000(16) 0.0071(16)
O8 0.095(3) 0.069(3) 0.061(3) 0.017(2) -0.004(2) 0.036(2)
O9 0.057(3) 0.057(3) 0.117(4) 0.012(2) 0.024(2) 0.025(2)

loop_
_atom_type_symbol
_atom_type_description
_atom_type_scat_dispersion_real
_atom_type_scat_dispersion_imag
_atom_type_scat_source
C C 0.0033 0.0016 'International Tables Vol C Tables 4.2.6.8 and 6.1.1.4'
H H 0.0000 0.0000 'International Tables Vol C Tables 4.2.6.8 and 6.1.1.4'
N N 0.0061 0.0033 'International Tables Vol C Tables 4.2.6.8 and 6.1.1.4'
O O 0.0106 0.0060 'International Tables Vol C Tables 4.2.6.8 and 6.1.1.4'

loop_
_geom_angle_atom_site_label_1
_geom_angle_atom_site_label_2
_geom_angle_atom_site_label_3
_geom_angle
O1 C1 C10 120.2(4)
O1 C1 C2 122.3(4)
C10 C1 C2 117.4(4)
C3 C2 C7 122.5(4)
C3 C2 C1 116.7(4)
C7 C2 C1 120.8(4)
C4 C3 C2 117.9(4)
C4 C3 H3 121.1
C2 C3 H3 121.1
O2 C4 C5 114.1(4)
O2 C4 C3 125.2(4)
C5 C4 C3 120.7(4)
C6 C5 C4 121.6(4)
C6 C5 H5 119.2
C4 C5 H5 119.2
O3 C6 C5 123.3(4)
O3 C6 C7 116.9(4)
C5 C6 C7 119.8(4)
C2 C7 C6 117.4(4)
C2 C7 C8 119.5(4)
C6 C7 C8 123.1(4)
O4 C8 C7 124.6(4)
O4 C8 C9 116.6(4)
C7 C8 C9 118.8(4)
C10 C9 C8 121.7(4)
C10 C9 C13 122.0(4)
C8 C9 C13 116.3(4)
C9 C10 C1 121.4(4)
C9 C10 C14 120.7(4)
C1 C10 C14 117.8(4)
O2 C11 H11A 109.5
O2 C11 H11B 109.5
H11A C11 H11B 109.5
O2 C11 H11C 109.5
H11A C11 H11C 109.5
H11B C11 H11C 109.5
O3 C12 H12A 109.5
O3 C12 H12B 109.5
H12A C12 H12B 109.5
O3 C12 H12C 109.5
H12A C12 H12C 109.5
H12B C12 H12C 109.5
O5 C13 C9 113.0(3)
O5 C13 H13A 109.0
C9 C13 H13A 109.0
O5 C13 H13B 109.0
C9 C13 H13B 109.0
H13A C13 H13B 107.8
O7 C14 C10 105.3(3)
O7 C14 C15 107.8(3)
C10 C14 C15 112.5(4)
O7 C14 H14 110.3
C10 C14 H14 110.3
C15 C14 H14 110.3
O6 C15 O5 111.0(4)
O6 C15 C16 113.0(4)
O5 C15 C16 106.0(3)
O6 C15 C14 103.9(3)
O5 C15 C14 109.0(4)
C16 C15 C14 113.9(4)
C15 C16 H16A 109.5
C15 C16 H16B 109.5
H16A C16 H16B 109.5
C15 C16 H16C 109.5
H16A C16 H16C 109.5
H16B C16 H16C 109.5
O8 N1 O9 130.3(5)
O8 N1 O7 119.3(4)
O9 N1 O7 110.3(4)
C4 O2 C11 119.0(4)
C6 O3 C12 117.3(3)
C13 O5 C15 114.2(3)
C15 O6 H6 109.5
N1 O7 C14 115.0(3)

loop_
_geom_bond_atom_site_label_1
_geom_bond_atom_site_label_2
_geom_bond_distance
C1 O1 1.223(4)
C1 C10 1.475(5)
C1 C2 1.501(5)
C2 C3 1.398(5)
C2 C7 1.406(5)
C3 C4 1.392(6)
C3 H3 0.9500
C4 O2 1.361(5)
C4 C5 1.380(5)
C5 C6 1.379(5)
C5 H5 0.9500
C6 O3 1.354(4)
C6 C7 1.417(5)
C7 C8 1.457(5)
C8 O4 1.237(5)
C8 C9 1.490(6)
C9 C10 1.338(5)
C9 C13 1.495(5)
C10 C14 1.504(5)
C11 O2 1.425(4)
C11 H11A 0.9800
C11 H11B 0.9800
C11 H11C 0.9800
C12 O3 1.442(4)
C12 H12A 0.9800
C12 H12B 0.9800
C12 H12C 0.9800
C13 O5 1.425(4)
C13 H13A 0.9900
C13 H13B 0.9900
C14 O7 1.458(4)
C14 C15 1.539(5)
C14 H14 1.0000
C15 O6 1.409(4)
C15 O5 1.430(5)
C15 C16 1.510(5)
C16 H16A 0.9800
C16 H16B 0.9800
C16 H16C 0.9800
N1 O8 1.203(5)
N1 O9 1.216(4)
N1 O7 1.411(4)
O6 H6 0.8400

loop_
_geom_hbond_atom_site_label_D
_geom_hbond_atom_site_label_H
_geom_hbond_atom_site_label_A
_geom_hbond_distance_DH
_geom_hbond_distance_HA
_geom_hbond_distance_DA
_geom_hbond_angle_DHA
_geom_hbond_site_symmetry_A
O6 H6 O4 0.84 2.08 2.876(4) 159.2 2_645

loop_
_geom_torsion_atom_site_label_1
_geom_torsion_atom_site_label_2
_geom_torsion_atom_site_label_3
_geom_torsion_atom_site_label_4
_geom_torsion
O1 C1 C2 C3 1.0(6)
C10 C1 C2 C3 -177.8(4)
O1 C1 C2 C7 -178.8(4)
C10 C1 C2 C7 2.4(6)
C7 C2 C3 C4 -1.2(6)
C1 C2 C3 C4 179.0(4)
C2 C3 C4 O2 177.6(4)
C2 C3 C4 C5 -0.5(6)
O2 C4 C5 C6 -177.9(4)
C3 C4 C5 C6 0.4(7)
C4 C5 C6 O3 -179.2(4)
C4 C5 C6 C7 1.5(7)
C3 C2 C7 C6 3.0(6)
C1 C2 C7 C6 -177.3(4)
C3 C2 C7 C8 -178.2(4)
C1 C2 C7 C8 1.5(6)
O3 C6 C7 C2 177.6(4)
C5 C6 C7 C2 -3.1(6)
O3 C6 C7 C8 -1.1(6)
C5 C6 C7 C8 178.2(4)
C2 C7 C8 O4 173.5(4)
C6 C7 C8 O4 -7.8(7)
C2 C7 C8 C9 -6.0(6)
C6 C7 C8 C9 172.7(4)
O4 C8 C9 C10 -172.7(4)
C7 C8 C9 C10 6.8(6)
O4 C8 C9 C13 6.1(6)
C7 C8 C9 C13 -174.4(4)
C8 C9 C10 C1 -2.8(6)
C13 C9 C10 C1 178.4(4)
C8 C9 C10 C14 179.4(4)
C13 C9 C10 C14 0.6(6)
O1 C1 C10 C9 179.5(4)
C2 C1 C10 C9 -1.8(6)
O1 C1 C10 C14 -2.7(6)
C2 C1 C10 C14 176.1(3)
C10 C9 C13 O5 -15.0(6)
C8 C9 C13 O5 166.1(3)
C9 C10 C14 O7 101.4(4)
C1 C10 C14 O7 -76.5(4)
C9 C10 C14 C15 -15.8(5)
C1 C10 C14 C15 166.4(3)
O7 C14 C15 O6 170.7(3)
C10 C14 C15 O6 -73.6(4)
O7 C14 C15 O5 -70.9(4)
C10 C14 C15 O5 44.8(5)
O7 C14 C15 C16 47.2(5)
C10 C14 C15 C16 162.9(4)
C5 C4 O2 C11 -177.2(4)
C3 C4 O2 C11 4.6(6)
C5 C6 O3 C12 2.1(6)
C7 C6 O3 C12 -178.7(3)
C9 C13 O5 C15 47.5(5)
O6 C15 O5 C13 51.1(4)
C16 C15 O5 C13 174.3(3)
C14 C15 O5 C13 -62.7(4)
O8 N1 O7 C14 9.6(6)
O9 N1 O7 C14 -173.5(4)
C10 C14 O7 N1 122.3(3)
C15 C14 O7 N1 -117.3(4)
